data_4337330
loop_
_publ_author_name
'Lincoln, Kimberly M.'
'Offutt, Michael E.'
'Hayden, Travis D.'
'Saunders, Ryker E.'
'Green, Kayla N.'

_publ_section_title
;
 Structural, Spectral, and Electrochemical Properties of Nickel(II),
 Copper(II), and Zinc(II) Complexes Containing 12-Membered Pyridine- and
 Pyridol-Based Tetra-aza Macrocycles.
;
_journal_issue 3
_journal_name_full 'Inorganic chemistry'
_journal_page_first 1406
_journal_page_last 1416
_journal_paper_doi 10.1021/ic402119s
_journal_volume 53
_journal_year 2014
_chemical_formula_moiety 'C11 H18 Cl Cu N4 O, Cl O4, H2 O'
_chemical_formula_sum 'C11 H20 Cl2 Cu N4 O6'
_chemical_formula_weight 438.76
_chemical_name_common data
_space_group_crystal_system triclinic
_space_group_IT_number 2
_space_group_name_Hall '-P 1'
_space_group_name_H-M_alt 'P -1'
_symmetry_space_group_name_Hall '-P 1'
_symmetry_space_group_name_H-M 'P -1'
_atom_sites_solution_hydrogens geom
_atom_sites_solution_primary direct
_atom_sites_solution_secondary difmap
_audit_creation_date 2013-09-04
_audit_creation_method
;
  Olex2 1.1
  (compiled 2011.11.01 svn.r2039, GUI svn.r3906)
;
_cell_angle_alpha 109.532(3)
_cell_angle_beta 93.412(4)
_cell_angle_gamma 107.352(3)
_cell_formula_units_Z 2
_cell_length_a 8.0118(10)
_cell_length_b 9.0865(11)
_cell_length_c 13.2273(17)
_cell_measurement_reflns_used 3484
_cell_measurement_temperature 86.0
_cell_measurement_theta_max 27.480
_cell_measurement_theta_min 2.5273
_cell_volume 852.55(19)
_computing_cell_refinement 'SAINT V8.18C (Bruker AXS Inc., 2011)'
_computing_data_reduction 'SAINT V8.18C (Bruker AXS Inc., 2011)'
_computing_molecular_graphics
;
O. V. Dolomanov, L. J. Bourhis, R. J. Gildea, J. A. K. Howard and H. Puschmann,
OLEX2: a complete structure solution, refinement and analysis program.
J. Appl. Cryst. (2009). 42, 339-341.
;
_computing_publication_material
;
O. V. Dolomanov, L. J. Bourhis, R. J. Gildea, J. A. K. Howard and H. Puschmann,
OLEX2: a complete structure solution, refinement and analysis program.
J. Appl. Cryst. (2009). 42, 339-341.
;
_computing_structure_refinement
;
XL, G.M. Sheldrick, Acta Cryst.
(2008). A64, 112-122
;
_computing_structure_solution 'SHELXS-97 (Sheldrick, 2008)'
_diffrn_ambient_temperature 359.15
_diffrn_detector_area_resol_mean 8.1920
_diffrn_measured_fraction_theta_full 0.957
_diffrn_measured_fraction_theta_max 0.957
_diffrn_radiation_wavelength 0.71073
_diffrn_reflns_av_R_equivalents 0.0186
_diffrn_reflns_av_unetI/netI 0.0358
_diffrn_reflns_limit_h_max 10
_diffrn_reflns_limit_h_min -10
_diffrn_reflns_limit_k_max 11
_diffrn_reflns_limit_k_min -11
_diffrn_reflns_limit_l_max 17
_diffrn_reflns_limit_l_min -9
_diffrn_reflns_number 5535
_diffrn_reflns_theta_full 27.48
_diffrn_reflns_theta_max 27.48
_diffrn_reflns_theta_min 1.66
_exptl_absorpt_coefficient_mu 1.625
_exptl_absorpt_correction_T_max 0.85
_exptl_absorpt_correction_T_min 0.64
_exptl_absorpt_correction_type multi-scan
_exptl_absorpt_process_details 'SADABS V2008/1 (Bruker AXS Inc.)'
_exptl_crystal_colour blue
_exptl_crystal_density_diffrn 1.701
_exptl_crystal_density_method 'not measured'
_exptl_crystal_description block
_exptl_crystal_F_000 450
_exptl_crystal_size_max 0.200
_exptl_crystal_size_mid 0.150
_exptl_crystal_size_min 0.100
_refine_diff_density_max 0.837
_refine_diff_density_min -0.734
_refine_ls_extinction_method none
_refine_ls_goodness_of_fit_ref 1.038
_refine_ls_hydrogen_treatment mixed
_refine_ls_matrix_type full
_refine_ls_number_parameters 227
_refine_ls_number_reflns 3750
_refine_ls_number_restraints 2
_refine_ls_restrained_S_all 1.038
_refine_ls_R_factor_all 0.0453
_refine_ls_R_factor_gt 0.0407
_refine_ls_shift/su_max 0.001
_refine_ls_shift/su_mean 0.000
_refine_ls_structure_factor_coef Fsqd
_refine_ls_weighting_details 'calc w=1/[\s^2^(Fo^2^)+(0.0826P)^2^+0.3872P] where P=(Fo^2^+2Fc^2^)/3'
_refine_ls_weighting_scheme calc
_refine_ls_wR_factor_gt 0.1179
_refine_ls_wR_factor_ref 0.1221
_reflns_number_gt 3347
_reflns_number_total 3750
_reflns_threshold_expression >2sigma(I)
_cod_data_source_file ic402119s_si_006.cif
_cod_data_source_block I
_cod_original_cell_volume 852.55(18)
_cod_database_code 4337330

loop_
_space_group_symop_operation_xyz
'x, y, z'
'-x, -y, -z'

loop_
_atom_site_type_symbol
_atom_site_label
_atom_site_fract_x
_atom_site_fract_y
_atom_site_fract_z
_atom_site_U_iso_or_equiv
_atom_site_adp_type
_atom_site_calc_flag
_atom_site_refinement_flags
_atom_site_occupancy
Cu Cu1 0.50821(4) 0.02361(4) 0.28526(2) 0.02605(13) Uani d . 1
Cl Cl1 0.25193(9) -0.04546(9) 0.34939(6) 0.03687(18) Uani d . 1
O O5 0.7794(3) 0.3173(3) 0.02696(17) 0.0367(4) Uani d . 1
H H5 0.839(6) 0.300(5) -0.031(4) 0.055 Uiso d . 1
N N4 0.6224(3) 0.0304(3) 0.15978(18) 0.0260(4) Uani d . 1
N N3 0.5761(3) -0.1869(3) 0.2567(2) 0.0337(5) Uani d . 1
H H2 0.4811 -0.2694 0.2619 0.04 Uiso calc R 1
N N2 0.7258(3) 0.1384(3) 0.41879(19) 0.0312(5) Uani d . 1
H H3 0.6882 0.1321 0.482 0.037 Uiso calc R 1
N N1 0.5282(3) 0.2613(3) 0.29977(17) 0.0281(4) Uani d . 1
H H4 0.4168 0.2704 0.3002 0.034 Uiso calc R 1
C C1 0.6715(3) -0.0992(3) 0.1055(2) 0.0286(5) Uani d . 1
C C11 0.6158(4) -0.2419(3) 0.1443(3) 0.0363(6) Uani d . 1
H H2A 0.51 -0.3287 0.0947 0.044 Uiso calc R 1
H H2B 0.7111 -0.2891 0.1433 0.044 Uiso calc R 1
C C10 0.7270(4) -0.1438(4) 0.3450(3) 0.0412(7) Uani d . 1
H H3A 0.8008 -0.2123 0.3179 0.049 Uiso calc R 1
H H3B 0.6803 -0.1687 0.4064 0.049 Uiso calc R 1
C C9 0.8405(4) 0.0377(4) 0.3840(3) 0.0381(6) Uani d . 1
H H4A 0.9338 0.0643 0.4451 0.046 Uiso calc R 1
H H4B 0.8973 0.0616 0.325 0.046 Uiso calc R 1
C C8 0.7952(4) 0.3114(4) 0.4268(2) 0.0373(6) Uani d . 1
H H5A 0.8706 0.3204 0.372 0.045 Uiso calc R 1
H H5B 0.8674 0.3816 0.499 0.045 Uiso calc R 1
C C7 0.6400(4) 0.3685(4) 0.4084(2) 0.0375(6) Uani d . 1
H H6A 0.568 0.3639 0.4654 0.045 Uiso calc R 1
H H6B 0.6849 0.4838 0.413 0.045 Uiso calc R 1
C C6 0.6004(3) 0.3029(3) 0.2080(2) 0.0278(5) Uani d . 1
H H7A 0.7016 0.4068 0.2371 0.033 Uiso calc R 1
H H7B 0.5089 0.3194 0.1647 0.033 Uiso calc R 1
C C5 0.6591(3) 0.1673(3) 0.1362(2) 0.0256(5) Uani d . 1
C C4 0.7473(3) 0.1770(3) 0.0497(2) 0.0280(5) Uani d . 1
C C3 0.7962(4) 0.0428(4) -0.0093(2) 0.0330(6) Uani d . 1
H H10 0.8535 0.0457 -0.069 0.04 Uiso calc R 1
C C2 0.7606(4) -0.0948(3) 0.0196(2) 0.0322(6) Uani d . 1
H H11 0.7966 -0.1844 -0.0186 0.039 Uiso calc R 1
Cl Cl2 0.19203(8) 0.44586(7) 0.24959(5) 0.02874(16) Uani d . 1
O O1 0.1514(3) 0.2744(3) 0.2358(2) 0.0477(6) Uani d . 1
O O2 0.0436(3) 0.4990(3) 0.27812(19) 0.0423(5) Uani d . 1
O O3 0.3463(3) 0.5459(3) 0.33340(18) 0.0464(5) Uani d . 1
O O4 0.2344(3) 0.4665(3) 0.14942(17) 0.0442(5) Uani d . 1
O O1S 0.0160(3) 0.6857(3) 0.12436(19) 0.0422(5) Uani d D 1
H H1S1 0.069(5) 0.757(4) 0.188(2) 0.063 Uiso d D 1
H H1S2 -0.017(6) 0.594(3) 0.130(4) 0.074(15) Uiso d D 1

loop_
_atom_site_aniso_label
_atom_site_aniso_U_11
_atom_site_aniso_U_22
_atom_site_aniso_U_33
_atom_site_aniso_U_12
_atom_site_aniso_U_13
_atom_site_aniso_U_23
Cu1 0.02148(18) 0.02919(19) 0.0304(2) 0.00952(13) 0.00715(13) 0.01335(14)
Cl1 0.0272(3) 0.0482(4) 0.0411(4) 0.0132(3) 0.0131(3) 0.0221(3)
O5 0.0436(11) 0.0389(11) 0.0328(10) 0.0139(9) 0.0115(9) 0.0187(9)
N4 0.0240(10) 0.0283(10) 0.0255(10) 0.0096(8) 0.0033(8) 0.0090(9)
N3 0.0278(11) 0.0329(12) 0.0471(14) 0.0120(9) 0.0121(10) 0.0207(11)
N2 0.0244(10) 0.0429(13) 0.0310(11) 0.0092(9) 0.0051(9) 0.0214(10)
N1 0.0284(10) 0.0324(11) 0.0253(11) 0.0130(9) 0.0061(9) 0.0101(9)
C1 0.0230(11) 0.0290(12) 0.0293(13) 0.0087(10) 0.0001(10) 0.0059(10)
C11 0.0352(14) 0.0299(13) 0.0462(16) 0.0150(11) 0.0117(12) 0.0127(12)
C10 0.0437(16) 0.0488(17) 0.0479(17) 0.0264(14) 0.0118(13) 0.0286(15)
C9 0.0263(12) 0.0556(18) 0.0400(15) 0.0159(12) 0.0040(11) 0.0255(14)
C8 0.0326(13) 0.0399(15) 0.0299(14) 0.0013(12) -0.0017(11) 0.0121(12)
C7 0.0521(17) 0.0328(14) 0.0232(13) 0.0134(13) 0.0060(12) 0.0058(11)
C6 0.0305(12) 0.0292(12) 0.0263(12) 0.0114(10) 0.0073(10) 0.0119(10)
C5 0.0219(11) 0.0301(12) 0.0223(11) 0.0081(10) 0.0002(9) 0.0080(10)
C4 0.0255(11) 0.0328(13) 0.0239(12) 0.0074(10) 0.0014(10) 0.0110(10)
C3 0.0296(13) 0.0430(15) 0.0232(12) 0.0121(12) 0.0059(10) 0.0081(11)
C2 0.0288(12) 0.0319(13) 0.0292(13) 0.0118(11) 0.0040(10) 0.0018(11)
Cl2 0.0277(3) 0.0293(3) 0.0302(3) 0.0091(2) 0.0045(2) 0.0129(3)
O1 0.0500(14) 0.0322(11) 0.0668(16) 0.0131(10) 0.0118(12) 0.0260(11)
O2 0.0321(10) 0.0477(12) 0.0564(14) 0.0185(9) 0.0154(10) 0.0249(11)
O3 0.0364(11) 0.0516(13) 0.0400(12) 0.0065(10) -0.0066(9) 0.0126(10)
O4 0.0565(13) 0.0504(13) 0.0319(11) 0.0195(11) 0.0147(10) 0.0206(10)
O1S 0.0493(13) 0.0483(13) 0.0400(12) 0.0210(11) 0.0124(10) 0.0252(11)

loop_
_atom_type_symbol
_atom_type_description
_atom_type_scat_dispersion_real
_atom_type_scat_dispersion_imag
_atom_type_scat_source
C C 0.0033 0.0016 'International Tables Vol C Tables 4.2.6.8 and 6.1.1.4'
H H 0.0000 0.0000 'International Tables Vol C Tables 4.2.6.8 and 6.1.1.4'
N N 0.0061 0.0033 'International Tables Vol C Tables 4.2.6.8 and 6.1.1.4'
O O 0.0106 0.0060 'International Tables Vol C Tables 4.2.6.8 and 6.1.1.4'
Cl Cl 0.1484 0.1585 'International Tables Vol C Tables 4.2.6.8 and 6.1.1.4'
Cu Cu 0.3201 1.2651 'International Tables Vol C Tables 4.2.6.8 and 6.1.1.4'

loop_
_geom_angle_atom_site_label_1
_geom_angle_atom_site_label_2
_geom_angle_atom_site_label_3
_geom_angle
N4 Cu1 Cl1 147.59(6)
N4 Cu1 N3 82.31(9)
N4 Cu1 N2 103.45(9)
N4 Cu1 N1 81.87(9)
N3 Cu1 Cl1 101.31(7)
N3 Cu1 N2 85.40(9)
N2 Cu1 Cl1 108.93(7)
N1 Cu1 Cl1 98.95(7)
N1 Cu1 N3 159.60(9)
N1 Cu1 N2 85.84(9)
C4 O5 H5 105.(3)
C1 N4 Cu1 118.05(18)
C5 N4 Cu1 118.95(18)
C5 N4 C1 122.8(2)
Cu1 N3 H2 108.8
C11 N3 Cu1 108.90(17)
C11 N3 H2 108.8
C11 N3 C10 114.7(2)
C10 N3 Cu1 106.61(18)
C10 N3 H2 108.8
Cu1 N2 H3 110.9
C9 N2 Cu1 102.42(17)
C9 N2 H3 110.9
C8 N2 Cu1 104.27(16)
C8 N2 H3 110.9
C8 N2 C9 116.8(2)
Cu1 N1 H4 108.7
C7 N1 Cu1 104.67(16)
C7 N1 H4 108.7
C7 N1 C6 114.0(2)
C6 N1 Cu1 111.88(16)
C6 N1 H4 108.7
N4 C1 C11 114.5(2)
N4 C1 C2 119.5(2)
C2 C1 C11 126.0(3)
N3 C11 C1 111.1(2)
N3 C11 H2A 109.4
N3 C11 H2B 109.4
C1 C11 H2A 109.4
C1 C11 H2B 109.4
H2A C11 H2B 108.0
N3 C10 H3A 109.3
N3 C10 H3B 109.3
N3 C10 C9 111.7(2)
H3A C10 H3B 107.9
C9 C10 H3A 109.3
C9 C10 H3B 109.3
N2 C9 C10 108.5(2)
N2 C9 H4A 110.0
N2 C9 H4B 110.0
C10 C9 H4A 110.0
C10 C9 H4B 110.0
H4A C9 H4B 108.4
N2 C8 H5A 109.9
N2 C8 H5B 109.9
N2 C8 C7 108.9(2)
H5A C8 H5B 108.3
C7 C8 H5A 109.9
C7 C8 H5B 109.9
N1 C7 C8 110.4(2)
N1 C7 H6A 109.6
N1 C7 H6B 109.6
C8 C7 H6A 109.6
C8 C7 H6B 109.6
H6A C7 H6B 108.1
N1 C6 H7A 109.4
N1 C6 H7B 109.4
N1 C6 C5 111.2(2)
H7A C6 H7B 108.0
C5 C6 H7A 109.4
C5 C6 H7B 109.4
N4 C5 C6 115.8(2)
N4 C5 C4 119.7(2)
C4 C5 C6 124.5(2)
O5 C4 C5 118.0(2)
O5 C4 C3 123.5(2)
C3 C4 C5 118.5(2)
C4 C3 H10 120.0
C2 C3 C4 120.0(3)
C2 C3 H10 120.0
C1 C2 C3 119.3(3)
C1 C2 H11 120.4
C3 C2 H11 120.4
O1 Cl2 O3 109.49(14)
O1 Cl2 O4 109.27(14)
O2 Cl2 O1 110.40(13)
O2 Cl2 O3 110.08(14)
O2 Cl2 O4 109.89(14)
O3 Cl2 O4 107.67(14)
H1S1 O1S H1S2 106.(4)

loop_
_geom_bond_atom_site_label_1
_geom_bond_atom_site_label_2
_geom_bond_distance
Cu1 Cl1 2.2637(7)
Cu1 N4 1.952(2)
Cu1 N3 2.063(2)
Cu1 N2 2.137(2)
Cu1 N1 2.060(2)
O5 H5 0.92(5)
O5 C4 1.361(3)
N4 C1 1.342(3)
N4 C5 1.335(3)
N3 H2 0.92
N3 C11 1.488(4)
N3 C10 1.491(4)
N2 H3 0.92
N2 C9 1.471(4)
N2 C8 1.466(4)
N1 H4 0.92
N1 C7 1.486(3)
N1 C6 1.487(3)
C1 C11 1.507(4)
C1 C2 1.382(4)
C11 H2A 0.98
C11 H2B 0.98
C10 H3A 0.98
C10 H3B 0.98
C10 C9 1.514(4)
C9 H4A 0.98
C9 H4B 0.98
C8 H5A 0.98
C8 H5B 0.98
C8 C7 1.520(4)
C7 H6A 0.98
C7 H6B 0.98
C6 H7A 0.98
C6 H7B 0.98
C6 C5 1.503(4)
C5 C4 1.393(4)
C4 C3 1.391(4)
C3 H10 0.94
C3 C2 1.384(4)
C2 H11 0.94
Cl2 O1 1.437(2)
Cl2 O2 1.436(2)
Cl2 O3 1.441(2)
Cl2 O4 1.445(2)
O1S H1S1 0.861(19)
O1S H1S2 0.831(19)

loop_
_geom_torsion_atom_site_label_1
_geom_torsion_atom_site_label_2
_geom_torsion_atom_site_label_3
_geom_torsion_atom_site_label_4
_geom_torsion
Cu1 N4 C1 C11 5.1(3)
Cu1 N4 C1 C2 -176.78(18)
Cu1 N4 C5 C6 -2.4(3)
Cu1 N4 C5 C4 177.30(17)
Cu1 N3 C11 C1 24.4(3)
Cu1 N3 C10 C9 -30.7(3)
Cu1 N2 C9 C10 -48.3(2)
Cu1 N2 C8 C7 40.5(3)
Cu1 N1 C7 C8 42.6(3)
Cu1 N1 C6 C5 -6.5(3)
Cl1 Cu1 N4 C1 -91.7(2)
Cl1 Cu1 N4 C5 92.8(2)
Cl1 Cu1 N3 C11 129.81(17)
Cl1 Cu1 N3 C10 -105.88(17)
Cl1 Cu1 N2 C9 125.78(16)
Cl1 Cu1 N2 C8 -112.09(17)
Cl1 Cu1 N1 C7 93.19(17)
Cl1 Cu1 N1 C6 -142.88(15)
O5 C4 C3 C2 179.3(2)
N4 Cu1 N3 C11 -17.52(17)
N4 Cu1 N3 C10 106.79(19)
N4 Cu1 N2 C9 -55.57(18)
N4 Cu1 N2 C8 66.57(19)
N4 Cu1 N1 C7 -119.58(18)
N4 Cu1 N1 C6 4.35(16)
N4 C1 C11 N3 -20.1(3)
N4 C1 C2 C3 -0.6(4)
N4 C5 C4 O5 178.8(2)
N4 C5 C4 C3 -0.5(4)
N3 Cu1 N4 C1 7.31(18)
N3 Cu1 N4 C5 -168.21(19)
N3 Cu1 N2 C9 25.38(17)
N3 Cu1 N2 C8 147.51(19)
N3 Cu1 N1 C7 -80.1(3)
N3 Cu1 N1 C6 43.8(3)
N3 C10 C9 N2 55.9(3)
N2 Cu1 N4 C1 90.68(19)
N2 Cu1 N4 C5 -84.84(19)
N2 Cu1 N3 C11 -121.78(18)
N2 Cu1 N3 C10 2.53(18)
N2 Cu1 N1 C7 -15.34(18)
N2 Cu1 N1 C6 108.59(17)
N2 C8 C7 N1 -58.8(3)
N1 Cu1 N4 C1 174.39(19)
N1 Cu1 N4 C5 -1.13(18)
N1 Cu1 N3 C11 -56.9(3)
N1 Cu1 N3 C10 67.4(3)
N1 Cu1 N2 C9 -136.18(17)
N1 Cu1 N2 C8 -14.04(18)
N1 C6 C5 N4 6.0(3)
N1 C6 C5 C4 -173.8(2)
C1 N4 C5 C6 -177.7(2)
C1 N4 C5 C4 2.0(4)
C11 N3 C10 C9 89.9(3)
C11 C1 C2 C3 177.3(3)
C10 N3 C11 C1 -95.0(3)
C9 N2 C8 C7 152.6(2)
C8 N2 C9 C10 -161.4(2)
C7 N1 C6 C5 112.0(2)
C6 N1 C7 C8 -79.9(3)
C6 C5 C4 O5 -1.5(4)
C6 C5 C4 C3 179.2(2)
C5 N4 C1 C11 -179.6(2)
C5 N4 C1 C2 -1.5(4)
C5 C4 C3 C2 -1.4(4)
C4 C3 C2 C1 2.0(4)
C2 C1 C11 N3 162.0(2)
